data_7205353
loop_
_publ_author_name
'Santos, Paulo F.'
'Reis, Lucinda V.'
'Almeida, Paulo'
'Lynch, Daniel E.'

_publ_section_title
;
 Crystal structures of a benzoselenazole-derived squarylium cyanine dye
 and three derivatives substituted at the central squaric ring
;
_journal_issue 5
_journal_name_full CrystEngComm
_journal_page_first 1333
_journal_paper_doi 10.1039/c0ce00420k
_journal_volume 13
_journal_year 2011
_chemical_formula_moiety 'C32 H36 N2 O2 Se2'
_chemical_formula_sum 'C32 H36 N2 O2 Se2'
_chemical_formula_weight 638.54
_chemical_name_common
;
4-((3-hexylbenzoselenazol-3-ium-2-yl)methylidene)-2-((3-hexyl-
3H-benzoselenazol-2-ylidene)methyl)-3-oxocyclobut-1-en-1-olate
;
_chemical_name_systematic
;
4-[(3-hexylbenzoselenazol-3-ium-2-yl)methylidene]-2-[(3-hexyl-3H-
benzoselenazol-2-ylidene)methyl]-3-oxocyclobut-1-en-1-olate
;
_space_group_IT_number 14
_symmetry_cell_setting monoclinic
_symmetry_space_group_name_Hall '-P 2yn'
_symmetry_space_group_name_H-M 'P 1 21/n 1'
_atom_sites_solution_hydrogens geom
_atom_sites_solution_primary direct
_atom_sites_solution_secondary difmap
_audit_creation_method SHELXL-97
_cell_angle_alpha 90.00
_cell_angle_beta 98.227(5)
_cell_angle_gamma 90.00
_cell_formula_units_Z 2
_cell_length_a 11.0233(11)
_cell_length_b 9.7399(9)
_cell_length_c 13.1575(13)
_cell_measurement_reflns_used 3297
_cell_measurement_temperature 120(2)
_cell_measurement_theta_max 27.48
_cell_measurement_theta_min 2.91
_cell_volume 1398.1(2)
_computing_cell_refinement 'DENZO (Otwinowski & Minor, 1997) and COLLECT'
_computing_data_collection 'COLLECT (Hooft, 1998)'
_computing_data_reduction 'DENZO and COLLECT'
_computing_publication_material SHELXL97
_computing_structure_refinement 'SHELXL97 (Sheldrick, 1997)'
_computing_structure_solution 'SHELXS97 (Sheldrick, 1997)'
_diffrn_ambient_temperature 120(2)
_diffrn_detector_area_resol_mean 9.091
_diffrn_measured_fraction_theta_full 0.999
_diffrn_measured_fraction_theta_max 0.999
_diffrn_measurement_device_type 'Bruker-Nonius 95mm CCD camera on \k-goniostat'
_diffrn_measurement_method '\f & \w scans'
_diffrn_radiation_monochromator '10cm confocal mirrors'
_diffrn_radiation_source 'Bruker Nonius FR591 rotating anode'
_diffrn_radiation_type MoK\a
_diffrn_radiation_wavelength 0.71073
_diffrn_reflns_av_R_equivalents 0.0948
_diffrn_reflns_av_sigmaI/netI 0.0727
_diffrn_reflns_limit_h_max 13
_diffrn_reflns_limit_h_min -13
_diffrn_reflns_limit_k_max 11
_diffrn_reflns_limit_k_min -12
_diffrn_reflns_limit_l_max 16
_diffrn_reflns_limit_l_min -16
_diffrn_reflns_number 16560
_diffrn_reflns_theta_full 26.00
_diffrn_reflns_theta_max 26.00
_diffrn_reflns_theta_min 3.08
_diffrn_standards_number 0
_exptl_absorpt_coefficient_mu 2.677
_exptl_absorpt_correction_T_max 0.948
_exptl_absorpt_correction_T_min 0.739
_exptl_absorpt_correction_type multi-scan
_exptl_absorpt_process_details '(SADABS; Sheldrick, 2003)'
_exptl_crystal_colour Purple
_exptl_crystal_density_diffrn 1.517
_exptl_crystal_density_method 'not measured'
_exptl_crystal_description Plate
_exptl_crystal_F_000 652
_exptl_crystal_size_max 0.12
_exptl_crystal_size_mid 0.10
_exptl_crystal_size_min 0.02
_refine_diff_density_max 1.066
_refine_diff_density_min -0.905
_refine_diff_density_rms 0.285
_refine_ls_extinction_method none
_refine_ls_goodness_of_fit_ref 1.159
_refine_ls_hydrogen_treatment constr
_refine_ls_matrix_type full
_refine_ls_number_parameters 173
_refine_ls_number_reflns 2737
_refine_ls_number_restraints 32
_refine_ls_restrained_S_all 1.180
_refine_ls_R_factor_all 0.1378
_refine_ls_R_factor_gt 0.0940
_refine_ls_shift/su_max 0.000
_refine_ls_shift/su_mean 0.000
_refine_ls_structure_factor_coef Fsqd
_refine_ls_weighting_details 'w=1/[\s^2^(Fo^2^)+(0.0939P)^2^+2.7106P] where P=(Fo^2^+2Fc^2^)/3'
_refine_ls_weighting_scheme calc
_refine_ls_wR_factor_gt 0.1974
_refine_ls_wR_factor_ref 0.2171
_reflns_number_gt 1855
_reflns_number_total 2737
_reflns_threshold_expression I>2\s(I)
_cod_data_source_file C0CE00420K.TXT
_cod_data_source_block 4
_cod_depositor_comments
;
The following automatic conversions were performed:
'_exptl_absorpt_correction_type' value 'Multi-scan' changed to
'multi-scan' according to
'/home/saulius/struct/CIF-dictionaries/cif_core.dic' dictionary named
'cif_core.dic' version 2.4.1 from 2010-06-29.

Automatic conversion script
Id: cif_fix_enum 1555 2011-01-17 13:19:09Z saulius 
;
_cod_original_sg_symbol_H-M 'P 21/n'
_cod_database_code 7205353

loop_
_symmetry_equiv_pos_as_xyz
'x, y, z'
'-x+1/2, y+1/2, -z+1/2'
'-x, -y, -z'
'x-1/2, -y-1/2, z-1/2'

loop_
_atom_site_label
_atom_site_type_symbol
_atom_site_fract_x
_atom_site_fract_y
_atom_site_fract_z
_atom_site_U_iso_or_equiv
_atom_site_adp_type
_atom_site_occupancy
_atom_site_symmetry_multiplicity
_atom_site_calc_flag
_atom_site_refinement_flags
_atom_site_disorder_assembly
_atom_site_disorder_group
Se3 Se 0.85715(8) 0.12264(10) 0.01240(6) 0.0648(4) Uani 1 1 d . . .
O1 O 0.9624(5) 0.7020(6) 0.0755(4) 0.0647(16) Uani 1 1 d . . .
N1 N 0.7041(6) 0.2276(7) 0.1363(4) 0.0526(16) Uani 1 1 d . . .
C2 C 0.7966(7) 0.2710(8) 0.0841(5) 0.0477(19) Uani 1 1 d . . .
C4 C 0.7130(11) -0.1260(10) 0.0452(7) 0.076(3) Uani 1 1 d . . .
H4 H 0.7617 -0.1786 0.0056 0.095 Uiso 1 1 calc R . .
C5 C 0.6197(12) -0.1864(11) 0.0871(8) 0.083(3) Uani 1 1 d . . .
H5 H 0.6042 -0.2817 0.0771 0.103 Uiso 1 1 calc R . .
C6 C 0.5475(9) -0.1094(9) 0.1439(7) 0.069(2) Uani 1 1 d . . .
H6 H 0.4809 -0.1523 0.1700 0.086 Uiso 1 1 calc R . .
C7 C 0.5704(8) 0.0288(9) 0.1633(6) 0.061(2) Uani 1 1 d . . .
H7 H 0.5216 0.0805 0.2034 0.076 Uiso 1 1 calc R . .
C8 C 0.6681(7) 0.0902(8) 0.1218(6) 0.0520(19) Uani 1 1 d . . .
C9 C 0.7359(8) 0.0137(9) 0.0615(6) 0.060(2) Uani 1 1 d . . .
C10 C 0.8384(7) 0.4031(9) 0.0856(5) 0.053(2) Uani 1 1 d . . .
H10 H 0.7992 0.4667 0.1249 0.066 Uiso 1 1 calc R . .
C11 C 0.9311(6) 0.4550(9) 0.0363(5) 0.0516(19) Uani 1 1 d . . .
C12 C 0.9830(6) 0.5925(9) 0.0339(6) 0.0514(19) Uani 1 1 d . . .
C13 C 0.6435(6) 0.3179(8) 0.2024(5) 0.0445(16) Uani 1 1 d U . .
H131 H 0.7024 0.3886 0.2325 0.056 Uiso 1 1 calc R . .
H132 H 0.6187 0.2633 0.2595 0.056 Uiso 1 1 calc R . .
C14 C 0.5314(7) 0.3880(7) 0.1447(5) 0.0446(15) Uani 1 1 d U . .
H141 H 0.4743 0.3176 0.1114 0.056 Uiso 1 1 calc R . .
H142 H 0.5567 0.4470 0.0901 0.056 Uiso 1 1 calc R . .
C15 C 0.4653(7) 0.4760(9) 0.2165(6) 0.0573(19) Uani 1 1 d U . .
H151 H 0.4460 0.4180 0.2739 0.072 Uiso 1 1 calc R . .
H152 H 0.5212 0.5499 0.2461 0.072 Uiso 1 1 calc R . .
C16 C 0.3474(9) 0.5403(13) 0.1633(7) 0.092(3) Uani 1 1 d DU . .
H161 H 0.3076 0.4736 0.1123 0.115 Uiso 1 1 calc R . .
H162 H 0.3696 0.6217 0.1247 0.115 Uiso 1 1 calc R . .
C17 C 0.2533(11) 0.5848(15) 0.2304(9) 0.127(4) Uani 1 1 d DU . .
H171 H 0.1749 0.6076 0.1872 0.159 Uiso 1 1 calc R . .
H172 H 0.2383 0.5096 0.2776 0.159 Uiso 1 1 calc R . .
C18 C 0.3023(13) 0.7086(13) 0.2907(12) 0.146(5) Uani 1 1 d DU . .
H181 H 0.3734 0.6821 0.3403 0.182 Uiso 1 1 calc R . .
H182 H 0.2385 0.7464 0.3275 0.182 Uiso 1 1 calc R . .
H183 H 0.3269 0.7781 0.2439 0.182 Uiso 1 1 calc R . .

loop_
_atom_site_aniso_label
_atom_site_aniso_U_11
_atom_site_aniso_U_22
_atom_site_aniso_U_33
_atom_site_aniso_U_23
_atom_site_aniso_U_13
_atom_site_aniso_U_12
Se3 0.0746(6) 0.0852(7) 0.0364(5) -0.0057(4) 0.0145(4) 0.0331(5)
O1 0.060(3) 0.085(4) 0.054(3) -0.014(3) 0.025(3) 0.011(3)
N1 0.057(4) 0.074(5) 0.029(3) 0.003(3) 0.013(3) 0.015(3)
C2 0.056(4) 0.065(5) 0.023(3) -0.004(3) 0.008(3) 0.025(4)
C4 0.109(8) 0.070(6) 0.043(5) -0.011(5) -0.010(5) 0.038(6)
C5 0.128(9) 0.060(6) 0.050(6) -0.003(5) -0.019(6) 0.009(6)
C6 0.089(6) 0.062(6) 0.050(5) -0.001(4) -0.006(5) 0.004(5)
C7 0.083(6) 0.063(6) 0.036(4) 0.009(4) 0.007(4) 0.002(4)
C8 0.062(5) 0.059(5) 0.033(4) 0.004(3) 0.000(4) 0.016(4)
C9 0.082(6) 0.062(5) 0.035(4) 0.001(4) 0.007(4) 0.021(4)
C10 0.043(4) 0.084(6) 0.034(4) -0.009(4) 0.011(3) 0.014(4)
C11 0.041(4) 0.084(6) 0.031(4) -0.004(4) 0.008(3) 0.018(4)
C12 0.036(4) 0.080(6) 0.038(4) -0.008(4) 0.006(3) 0.009(4)
C13 0.053(4) 0.054(4) 0.029(3) -0.004(3) 0.015(3) 0.005(3)
C14 0.052(4) 0.051(4) 0.032(3) -0.006(3) 0.012(3) 0.002(3)
C15 0.062(4) 0.074(5) 0.038(4) -0.001(3) 0.012(3) 0.014(4)
C16 0.086(5) 0.127(6) 0.063(5) -0.009(5) 0.011(4) 0.051(5)
C17 0.116(7) 0.170(9) 0.090(7) -0.002(7) -0.003(6) 0.058(7)
C18 0.162(12) 0.153(12) 0.134(11) 0.046(10) 0.062(10) 0.050(10)

loop_
_atom_type_symbol
_atom_type_description
_atom_type_scat_dispersion_real
_atom_type_scat_dispersion_imag
_atom_type_scat_source
C C 0.0033 0.0016 'International Tables Vol C Tables 4.2.6.8 and 6.1.1.4'
H H 0.0000 0.0000 'International Tables Vol C Tables 4.2.6.8 and 6.1.1.4'
N N 0.0061 0.0033 'International Tables Vol C Tables 4.2.6.8 and 6.1.1.4'
O O 0.0106 0.0060 'International Tables Vol C Tables 4.2.6.8 and 6.1.1.4'
Se Se -0.0929 2.2259 'International Tables Vol C Tables 4.2.6.8 and 6.1.1.4'

loop_
_geom_angle_atom_site_label_1
_geom_angle_atom_site_label_2
_geom_angle_atom_site_label_3
_geom_angle
_geom_angle_site_symmetry_1
_geom_angle_site_symmetry_3
_geom_angle_publ_flag
C9 Se3 C2 86.6(4) . . ?
C2 N1 C8 116.2(6) . . ?
C2 N1 C13 123.1(7) . . ?
C8 N1 C13 120.7(6) . . ?
C10 C2 N1 123.8(6) . . ?
C10 C2 Se3 125.6(6) . . ?
N1 C2 Se3 110.7(6) . . ?
C5 C4 C9 119.2(9) . . ?
C5 C4 H4 120.4 . . ?
C9 C4 H4 120.4 . . ?
C4 C5 C6 120.5(9) . . ?
C4 C5 H5 119.7 . . ?
C6 C5 H5 119.7 . . ?
C7 C6 C5 121.3(10) . . ?
C7 C6 H6 119.3 . . ?
C5 C6 H6 119.3 . . ?
C6 C7 C8 118.1(8) . . ?
C6 C7 H7 121.0 . . ?
C8 C7 H7 121.0 . . ?
C9 C8 N1 115.3(7) . . ?
C9 C8 C7 119.9(8) . . ?
N1 C8 C7 124.8(7) . . ?
C8 C9 C4 120.8(9) . . ?
C8 C9 Se3 111.1(6) . . ?
C4 C9 Se3 128.1(7) . . ?
C2 C10 C11 127.5(7) . . ?
C2 C10 H10 116.2 . . ?
C11 C10 H10 116.2 . . ?
C10 C11 C12 131.6(7) . . ?
C10 C11 C12 139.2(8) . 3_765 ?
C12 C11 C12 89.2(6) . 3_765 ?
O1 C12 C11 133.3(7) . . ?
O1 C12 C11 135.9(8) . 3_765 ?
C11 C12 C11 90.8(6) . 3_765 ?
N1 C13 C14 112.5(6) . . ?
N1 C13 H131 109.1 . . ?
C14 C13 H131 109.1 . . ?
N1 C13 H132 109.1 . . ?
C14 C13 H132 109.1 . . ?
H131 C13 H132 107.8 . . ?
C13 C14 C15 111.6(6) . . ?
C13 C14 H141 109.3 . . ?
C15 C14 H141 109.3 . . ?
C13 C14 H142 109.3 . . ?
C15 C14 H142 109.3 . . ?
H141 C14 H142 108.0 . . ?
C16 C15 C14 113.3(7) . . ?
C16 C15 H151 108.9 . . ?
C14 C15 H151 108.9 . . ?
C16 C15 H152 108.9 . . ?
C14 C15 H152 108.9 . . ?
H151 C15 H152 107.7 . . ?
C15 C16 C17 117.3(9) . . ?
C15 C16 H161 108.0 . . ?
C17 C16 H161 108.0 . . ?
C15 C16 H162 108.0 . . ?
C17 C16 H162 108.0 . . ?
H161 C16 H162 107.2 . . ?
C18 C17 C16 108.3(11) . . ?
C18 C17 H171 110.0 . . ?
C16 C17 H171 110.0 . . ?
C18 C17 H172 110.0 . . ?
C16 C17 H172 110.0 . . ?
H171 C17 H172 108.4 . . ?
C17 C18 H181 109.5 . . ?
C17 C18 H182 109.5 . . ?
H181 C18 H182 109.5 . . ?
C17 C18 H183 109.5 . . ?
H181 C18 H183 109.5 . . ?
H182 C18 H183 109.5 . . ?

loop_
_geom_bond_atom_site_label_1
_geom_bond_atom_site_label_2
_geom_bond_distance
_geom_bond_site_symmetry_2
_geom_bond_publ_flag
Se3 C9 1.891(9) . ?
Se3 C2 1.899(7) . ?
O1 C12 1.234(9) . ?
N1 C2 1.375(10) . ?
N1 C8 1.401(10) . ?
N1 C13 1.463(9) . ?
C2 C10 1.366(11) . ?
C4 C5 1.367(15) . ?
C4 C9 1.394(13) . ?
C4 H4 0.95 . ?
C5 C6 1.388(14) . ?
C5 H5 0.95 . ?
C6 C7 1.387(12) . ?
C6 H6 0.95 . ?
C7 C8 1.409(11) . ?
C7 H7 0.95 . ?
C8 C9 1.384(11) . ?
C10 C11 1.382(11) . ?
C10 H10 0.95 . ?
C11 C12 1.459(11) . ?
C11 C12 1.489(10) 3_765 ?
C12 C11 1.489(10) 3_765 ?
C13 C14 1.517(10) . ?
C13 H131 0.99 . ?
C13 H132 0.99 . ?
C14 C15 1.535(10) . ?
C14 H141 0.99 . ?
C14 H142 0.99 . ?
C15 C16 1.521(12) . ?
C15 H151 0.99 . ?
C15 H152 0.99 . ?
C16 C17 1.518(16) . ?
C16 H161 0.99 . ?
C16 H162 0.99 . ?
C17 C18 1.500(19) . ?
C17 H171 0.99 . ?
C17 H172 0.99 . ?
C18 H181 0.98 . ?
C18 H182 0.98 . ?
C18 H183 0.98 . ?

loop_
_geom_torsion_atom_site_label_1
_geom_torsion_atom_site_label_2
_geom_torsion_atom_site_label_3
_geom_torsion_atom_site_label_4
_geom_torsion
_geom_torsion_site_symmetry_1
_geom_torsion_site_symmetry_2
_geom_torsion_site_symmetry_3
_geom_torsion_site_symmetry_4
_geom_torsion_publ_flag
C8 N1 C2 C10 176.6(7) . . . . ?
C13 N1 C2 C10 -2.4(11) . . . . ?
C8 N1 C2 Se3 -4.0(7) . . . . ?
C13 N1 C2 Se3 177.1(5) . . . . ?
C9 Se3 C2 C10 -178.2(7) . . . . ?
C9 Se3 C2 N1 2.4(5) . . . . ?
C9 C4 C5 C6 0.9(14) . . . . ?
C4 C5 C6 C7 -2.5(14) . . . . ?
C5 C6 C7 C8 1.3(12) . . . . ?
C2 N1 C8 C9 3.9(9) . . . . ?
C13 N1 C8 C9 -177.2(7) . . . . ?
C2 N1 C8 C7 -175.9(7) . . . . ?
C13 N1 C8 C7 3.0(10) . . . . ?
C6 C7 C8 C9 1.6(11) . . . . ?
C6 C7 C8 N1 -178.6(7) . . . . ?
N1 C8 C9 C4 176.9(7) . . . . ?
C7 C8 C9 C4 -3.3(12) . . . . ?
N1 C8 C9 Se3 -1.8(8) . . . . ?
C7 C8 C9 Se3 178.0(6) . . . . ?
C5 C4 C9 C8 2.0(13) . . . . ?
C5 C4 C9 Se3 -179.5(7) . . . . ?
C2 Se3 C9 C8 -0.3(6) . . . . ?
C2 Se3 C9 C4 -178.9(8) . . . . ?
N1 C2 C10 C11 179.4(7) . . . . ?
Se3 C2 C10 C11 0.0(11) . . . . ?
C2 C10 C11 C12 -179.2(7) . . . . ?
C2 C10 C11 C12 2.2(14) . . . 3_765 ?
C10 C11 C12 O1 1.6(14) . . . . ?
C12 C11 C12 O1 -179.3(11) 3_765 . . . ?
C10 C11 C12 C11 -179.1(10) . . . 3_765 ?
C12 C11 C12 C11 0.0 3_765 . . 3_765 ?
C2 N1 C13 C14 90.9(8) . . . . ?
C8 N1 C13 C14 -88.0(8) . . . . ?
N1 C13 C14 C15 176.9(6) . . . . ?
C13 C14 C15 C16 -176.0(8) . . . . ?
C14 C15 C16 C17 158.7(10) . . . . ?
C15 C16 C17 C18 70.9(16) . . . . ?
